data_2219847
loop_
_publ_author_name
'Gotoh, Kazuma'
'Ishida, Hiroyuki'

_publ_section_title
;
 1,2-Diazinium hydrogen chloranilate
;
_journal_coeditor_code FJ2158
_journal_issue 11
_journal_name_full 'Acta Crystallographica Section E'
_journal_page_first o2095
_journal_paper_doi 10.1107/S1600536808031978
_journal_volume 64
_journal_year 2008
_chemical_formula_iupac 'C4 H5 N2 + , C6 H Cl2 O4 -'
_chemical_formula_moiety 'C4 H5 N2 + , C6 H Cl2 O4 -'
_chemical_formula_sum 'C10 H6 Cl2 N2 O4'
_chemical_formula_weight 289.07
_chemical_name_systematic
;
1,2-Diazinium hydrogen chloranilate
;
_space_group_IT_number 14
_symmetry_cell_setting monoclinic
_symmetry_space_group_name_Hall '-P 2ybc'
_symmetry_space_group_name_H-M 'P 1 21/c 1'
_atom_sites_solution_hydrogens geom
_atom_sites_solution_primary direct
_atom_sites_solution_secondary difmap
_cell_angle_alpha 90.0
_cell_angle_beta 97.5822(13)
_cell_angle_gamma 90.0
_cell_formula_units_Z 12
_cell_length_a 25.6849(10)
_cell_length_b 7.0516(2)
_cell_length_c 18.1388(6)
_cell_measurement_reflns_used 36292
_cell_measurement_temperature 173.0(10)
_cell_measurement_theta_max 30.0
_cell_measurement_theta_min 3.0
_cell_volume 3256.57(19)
_computing_cell_refinement 'PROCESS-AUTO (Rigaku/MSC, 2004)'
_computing_data_collection 'PROCESS-AUTO (Rigaku/MSC, 2004)'
_computing_data_reduction 'CrystalStructure (Rigaku/MSC, 2004)'
_computing_molecular_graphics 'ORTEP-3 (Farrugia, 1997)'
_computing_publication_material 'CrystalStructure (Rigaku/MSC, 2004) and PLATON (Spek, 2003)'
_computing_structure_refinement 'SHELXL97 (Sheldrick, 2008)'
_computing_structure_solution 'SHELXS97 (Sheldrick, 2008)'
_diffrn_detector_area_resol_mean 10.00
_diffrn_measured_fraction_theta_full 0.992
_diffrn_measured_fraction_theta_max 0.992
_diffrn_measurement_device_type 'Rigaku R-AXIS RAPIDII'
_diffrn_measurement_method \w
_diffrn_radiation_type 'Mo K\a'
_diffrn_radiation_wavelength 0.71075
_diffrn_reflns_av_R_equivalents 0.025
_diffrn_reflns_limit_h_max 36
_diffrn_reflns_limit_h_min -36
_diffrn_reflns_limit_k_max 8
_diffrn_reflns_limit_k_min -9
_diffrn_reflns_limit_l_max 25
_diffrn_reflns_limit_l_min -24
_diffrn_reflns_number 42942
_diffrn_reflns_theta_full 29.99
_diffrn_reflns_theta_max 29.99
_diffrn_standards_decay_% 0
_diffrn_standards_number 0
_exptl_absorpt_coefficient_mu 0.605
_exptl_absorpt_correction_T_max 0.930
_exptl_absorpt_correction_T_min 0.855
_exptl_absorpt_correction_type numerical
_exptl_absorpt_process_details '(ABSCOR; Higashi, 1999)'
_exptl_crystal_colour brown
_exptl_crystal_density_diffrn 1.769
_exptl_crystal_density_method 'not measured'
_exptl_crystal_description prism
_exptl_crystal_F_000 1752.00
_exptl_crystal_size_max 0.40
_exptl_crystal_size_mid 0.22
_exptl_crystal_size_min 0.12
_refine_diff_density_max 0.465
_refine_diff_density_min -0.262
_refine_ls_extinction_method none
_refine_ls_goodness_of_fit_ref 1.040
_refine_ls_hydrogen_treatment mixed
_refine_ls_matrix_type full
_refine_ls_number_parameters 511
_refine_ls_number_reflns 9398
_refine_ls_number_restraints 0
_refine_ls_restrained_S_all 1.040
_refine_ls_R_factor_all 0.0380
_refine_ls_R_factor_gt 0.0298
_refine_ls_shift/su_max 0.002
_refine_ls_shift/su_mean 0.001
_refine_ls_structure_factor_coef Fsqd
_refine_ls_weighting_details 'calc w = 1/[\s^2^(Fo^2^)+(0.0465P)^2^+0.8542P] where P=(Fo^2^+2Fc^2^)/3'
_refine_ls_weighting_scheme calc
_refine_ls_wR_factor_gt 0.0774
_refine_ls_wR_factor_ref 0.0820
_reflns_number_gt 7981
_reflns_number_total 9398
_reflns_threshold_expression I>2\s(I)
_cod_data_source_file fj2158.cif
_cod_data_source_block I
_cod_original_cell_volume 3256.56(18)
_cod_original_sg_symbol_H-M 'P 21/c'
_cod_original_formula_sum 'C10 H6 Cl2 N2 O4 '
_cod_database_code 2219847
_cod_database_fobs_code 2219847

loop_
_symmetry_equiv_pos_site_id
_symmetry_equiv_pos_as_xyz
1 +x,+y,+z
2 -x,1/2+y,1/2-z
3 -x,-y,-z
4 +x,1/2-y,1/2+z

loop_
_atom_site_type_symbol
_atom_site_label
_atom_site_fract_x
_atom_site_fract_y
_atom_site_fract_z
_atom_site_U_iso_or_equiv
_atom_site_adp_type
_atom_site_calc_flag
_atom_site_refinement_flags
_atom_site_occupancy
Cl Cl1 0.788813(11) 1.00777(4) 0.695195(15) 0.02287(7) Uani d . 1
Cl Cl2 0.813873(11) 1.33053(4) 0.375637(15) 0.01939(6) Uani d . 1
Cl Cl3 0.546309(11) 0.98926(4) 0.291828(15) 0.02164(7) Uani d . 1
Cl Cl4 0.529070(10) 0.68298(4) 0.616552(15) 0.01938(6) Uani d . 1
Cl Cl5 0.134170(11) 0.31600(4) 0.406398(15) 0.02014(6) Uani d . 1
Cl Cl6 0.126530(11) 0.00278(4) 0.732528(15) 0.02182(7) Uani d . 1
O O1 0.70886(3) 1.03911(14) 0.56092(5) 0.02672(19) Uani d . 1
O O2 0.88525(3) 1.17619(12) 0.64597(5) 0.02155(17) Uani d . 1
O O3 0.89647(3) 1.29114(12) 0.50763(5) 0.02036(16) Uani d . 1
O O4 0.71996(3) 1.15850(13) 0.42465(5) 0.02316(18) Uani d . 1
O O5 0.62655(3) 0.99280(14) 0.42628(5) 0.0258(2) Uani d . 1
O O6 0.45198(3) 0.80783(12) 0.34672(5) 0.02140(17) Uani d . 1
O O7 0.44599(3) 0.69004(12) 0.48544(5) 0.02138(17) Uani d . 1
O O8 0.61970(3) 0.86803(14) 0.56295(5) 0.02294(18) Uani d . 1
O O9 0.04325(3) 0.14786(13) 0.47288(5) 0.02485(19) Uani d . 1
O O10 0.22343(3) 0.29297(12) 0.53149(5) 0.02021(17) Uani d . 1
O O11 0.21688(3) 0.17839(12) 0.67058(5) 0.02290(18) Uani d . 1
O O12 0.04124(3) 0.00464(13) 0.60811(5) 0.02206(18) Uani d . 1
N N1 0.97488(4) 1.35579(15) 0.65484(6) 0.0219(2) Uani d . 1
N N2 0.99547(4) 1.31774(15) 0.72462(6) 0.0247(2) Uani d . 1
N N3 0.36001(4) 0.64298(15) 0.35724(6) 0.0212(2) Uani d . 1
N N4 0.33565(4) 0.66986(16) 0.28834(6) 0.0265(2) Uani d . 1
N N5 0.31069(4) 0.37842(15) 0.63023(6) 0.02006(19) Uani d . 1
N N6 0.34283(4) 0.45730(16) 0.58711(6) 0.0239(2) Uani d . 1
C C1 0.75362(4) 1.09400(16) 0.55266(6) 0.0170(2) Uani d . 1
C C2 0.79706(4) 1.09715(16) 0.60871(6) 0.01556(19) Uani d . 1
C C3 0.84590(4) 1.16825(15) 0.59736(6) 0.0152(2) Uani d . 1
C C4 0.85282(4) 1.24116(15) 0.51915(6) 0.01446(19) Uani d . 1
C C5 0.80717(4) 1.24251(15) 0.46242(6) 0.01550(19) Uani d . 1
C C6 0.76101(4) 1.16835(15) 0.47678(6) 0.0164(2) Uani d . 1
C C7 0.58355(4) 0.92184(16) 0.43505(6) 0.0165(2) Uani d . 1
C C8 0.54005(4) 0.90299(16) 0.37928(6) 0.0157(2) Uani d . 1
C C9 0.49245(4) 0.82418(15) 0.39314(6) 0.0155(2) Uani d . 1
C C10 0.48814(4) 0.75267(15) 0.47232(6) 0.01508(19) Uani d . 1
C C11 0.53375(4) 0.76601(15) 0.52856(6) 0.01517(19) Uani d . 1
C C12 0.57836(4) 0.84830(16) 0.51193(6) 0.0162(2) Uani d . 1
C C13 0.08582(4) 0.15642(15) 0.51475(6) 0.0164(2) Uani d . 1
C C14 0.13318(4) 0.23100(15) 0.49570(6) 0.01558(19) Uani d . 1
C C15 0.17974(4) 0.23689(15) 0.54582(6) 0.01537(19) Uani d . 1
C C16 0.17708(4) 0.16726(15) 0.62576(6) 0.0154(2) Uani d . 1
C C17 0.12835(4) 0.08899(16) 0.64439(6) 0.0159(2) Uani d . 1
C C18 0.08570(4) 0.07922(15) 0.59219(6) 0.0156(2) Uani d . 1
C C19 1.04186(5) 1.39362(18) 0.74659(7) 0.0234(2) Uani d . 1
H H19 1.0576 1.3710 0.7962 0.028 Uiso calc R 1
C C20 1.06920(5) 1.50533(17) 0.70098(7) 0.0232(2) Uani d . 1
H H20 1.1027 1.5564 0.7190 0.028 Uiso calc R 1
C C21 1.04646(5) 1.53937(18) 0.62952(7) 0.0231(2) Uani d . 1
H H21 1.0637 1.6133 0.5962 0.028 Uiso calc R 1
C C22 0.99713(5) 1.46098(17) 0.60787(7) 0.0228(2) Uani d . 1
H H22 0.9795 1.4834 0.5592 0.027 Uiso calc R 1
C C23 0.28768(5) 0.59892(19) 0.27484(7) 0.0279(3) Uani d . 1
H H23 0.2688 0.6165 0.2266 0.034 Uiso calc R 1
C C24 0.26300(5) 0.49954(18) 0.32732(8) 0.0250(3) Uani d . 1
H H24 0.2286 0.4497 0.3148 0.030 Uiso calc R 1
C C25 0.28964(5) 0.47601(18) 0.39706(7) 0.0252(2) Uani d . 1
H H25 0.2746 0.4101 0.4347 0.030 Uiso calc R 1
C C26 0.33997(5) 0.55323(18) 0.41044(7) 0.0247(2) Uani d . 1
H H26 0.3599 0.5409 0.4582 0.030 Uiso calc R 1
C C27 0.38814(5) 0.51986(19) 0.62180(7) 0.0252(3) Uani d . 1
H H27 0.4118 0.5787 0.5928 0.030 Uiso calc R 1
C C28 0.40324(5) 0.50458(18) 0.69840(7) 0.0242(2) Uani d . 1
H H28 0.4363 0.5508 0.7209 0.029 Uiso calc R 1
C C29 0.36891(5) 0.42094(18) 0.74013(7) 0.0242(2) Uani d . 1
H H29 0.3774 0.4059 0.7924 0.029 Uiso calc R 1
C C30 0.32121(5) 0.35891(18) 0.70316(7) 0.0238(2) Uani d . 1
H H30 0.2961 0.3023 0.7303 0.029 Uiso calc R 1
H H1 0.9443(7) 1.298(2) 0.6418(10) 0.040(5) Uiso d . 1
H H4 0.6953(9) 1.112(3) 0.4388(13) 0.070(7) Uiso d . 1
H H8 0.6436(8) 0.921(3) 0.5477(12) 0.064(7) Uiso d . 1
H H3 0.3919(7) 0.693(2) 0.3649(10) 0.037(5) Uiso d . 1
H H5 0.2801(7) 0.340(2) 0.6060(10) 0.040(5) Uiso d . 1
H H12 0.0205(8) -0.001(3) 0.5722(11) 0.052(6) Uiso d . 1

loop_
_atom_site_aniso_label
_atom_site_aniso_U_11
_atom_site_aniso_U_22
_atom_site_aniso_U_33
_atom_site_aniso_U_12
_atom_site_aniso_U_13
_atom_site_aniso_U_23
Cl1 0.02091(13) 0.03338(16) 0.01460(12) -0.00592(10) 0.00337(9) 0.00278(11)
Cl2 0.02201(13) 0.02140(13) 0.01473(12) -0.00058(9) 0.00235(9) 0.00273(10)
Cl3 0.02047(13) 0.03130(15) 0.01329(12) -0.00316(10) 0.00276(9) 0.00268(10)
Cl4 0.02048(13) 0.02307(13) 0.01446(12) -0.00125(9) 0.00187(9) 0.00367(10)
Cl5 0.02339(13) 0.02148(13) 0.01490(12) -0.00022(10) 0.00008(9) 0.00332(10)
Cl6 0.01993(13) 0.03180(15) 0.01370(12) -0.00260(10) 0.00209(9) 0.00197(10)
O1 0.0137(4) 0.0443(5) 0.0221(4) -0.0085(3) 0.0020(3) 0.0002(4)
O2 0.0153(4) 0.0311(4) 0.0170(4) -0.0058(3) -0.0026(3) 0.0029(3)
O3 0.0155(4) 0.0264(4) 0.0195(4) -0.0057(3) 0.0034(3) -0.0006(3)
O4 0.0137(4) 0.0360(5) 0.0185(4) -0.0030(3) -0.0026(3) 0.0037(4)
O5 0.0148(4) 0.0416(5) 0.0206(4) -0.0087(3) 0.0009(3) 0.0036(4)
O6 0.0156(4) 0.0296(4) 0.0177(4) -0.0056(3) -0.0028(3) 0.0023(3)
O7 0.0163(4) 0.0282(4) 0.0195(4) -0.0075(3) 0.0020(3) 0.0000(3)
O8 0.0135(4) 0.0372(5) 0.0169(4) -0.0064(3) -0.0024(3) 0.0047(4)
O9 0.0161(4) 0.0313(5) 0.0248(4) -0.0035(3) -0.0062(3) 0.0067(4)
O10 0.0159(4) 0.0265(4) 0.0179(4) -0.0047(3) 0.0014(3) 0.0001(3)
O11 0.0167(4) 0.0305(4) 0.0198(4) -0.0041(3) -0.0036(3) 0.0035(3)
O12 0.0138(4) 0.0323(5) 0.0196(4) -0.0045(3) 0.0003(3) 0.0014(3)
N1 0.0144(4) 0.0246(5) 0.0262(5) -0.0023(4) 0.0010(4) -0.0009(4)
N2 0.0249(5) 0.0260(5) 0.0233(5) -0.0044(4) 0.0041(4) 0.0014(4)
N3 0.0153(4) 0.0247(5) 0.0225(5) -0.0032(4) -0.0015(4) -0.0013(4)
N4 0.0262(5) 0.0306(6) 0.0216(5) -0.0059(4) -0.0017(4) 0.0021(4)
N5 0.0151(4) 0.0238(5) 0.0207(5) -0.0023(4) 0.0001(3) -0.0016(4)
N6 0.0214(5) 0.0310(5) 0.0189(5) -0.0043(4) 0.0017(4) -0.0003(4)
C1 0.0141(5) 0.0205(5) 0.0164(5) -0.0015(4) 0.0018(4) -0.0019(4)
C2 0.0143(5) 0.0204(5) 0.0120(4) -0.0022(4) 0.0019(3) 0.0002(4)
C3 0.0134(4) 0.0169(5) 0.0152(5) -0.0013(4) 0.0012(4) -0.0013(4)
C4 0.0145(4) 0.0143(5) 0.0144(5) -0.0014(4) 0.0016(4) -0.0022(4)
C5 0.0159(5) 0.0170(5) 0.0133(4) 0.0005(4) 0.0009(4) 0.0004(4)
C6 0.0142(5) 0.0188(5) 0.0155(5) 0.0014(4) -0.0004(4) -0.0012(4)
C7 0.0138(5) 0.0206(5) 0.0152(5) -0.0011(4) 0.0014(4) 0.0002(4)
C8 0.0152(5) 0.0195(5) 0.0123(4) -0.0006(4) 0.0012(4) 0.0002(4)
C9 0.0146(5) 0.0170(5) 0.0145(5) -0.0009(4) 0.0008(4) 0.0000(4)
C10 0.0144(4) 0.0154(5) 0.0153(5) -0.0014(4) 0.0013(4) -0.0013(4)
C11 0.0157(5) 0.0170(5) 0.0127(4) -0.0005(4) 0.0013(4) 0.0014(4)
C12 0.0134(5) 0.0193(5) 0.0153(5) 0.0004(4) -0.0006(4) -0.0002(4)
C13 0.0157(5) 0.0155(5) 0.0172(5) 0.0015(4) -0.0007(4) 0.0010(4)
C14 0.0162(5) 0.0167(5) 0.0133(4) 0.0001(4) -0.0001(4) 0.0014(4)
C15 0.0156(5) 0.0143(5) 0.0158(5) -0.0006(4) 0.0005(4) -0.0017(4)
C16 0.0142(5) 0.0158(5) 0.0156(5) 0.0001(4) 0.0001(4) -0.0010(4)
C17 0.0151(5) 0.0186(5) 0.0140(5) 0.0001(4) 0.0016(4) -0.0004(4)
C18 0.0130(4) 0.0170(5) 0.0169(5) 0.0006(4) 0.0022(4) -0.0014(4)
C19 0.0229(6) 0.0258(6) 0.0204(5) -0.0011(4) -0.0012(4) -0.0004(5)
C20 0.0164(5) 0.0262(6) 0.0265(6) -0.0046(4) 0.0017(4) -0.0065(5)
C21 0.0228(6) 0.0233(6) 0.0241(6) -0.0060(4) 0.0065(4) -0.0004(5)
C22 0.0205(5) 0.0246(6) 0.0224(6) 0.0013(4) -0.0006(4) 0.0009(5)
C23 0.0265(6) 0.0303(6) 0.0241(6) -0.0045(5) -0.0075(5) 0.0015(5)
C24 0.0164(5) 0.0265(6) 0.0309(6) -0.0037(4) -0.0019(4) -0.0038(5)
C25 0.0213(6) 0.0293(6) 0.0252(6) -0.0060(5) 0.0034(4) 0.0002(5)
C26 0.0209(6) 0.0312(6) 0.0205(5) -0.0034(5) -0.0034(4) 0.0011(5)
C27 0.0204(6) 0.0325(6) 0.0231(6) -0.0072(5) 0.0038(4) -0.0011(5)
C28 0.0176(5) 0.0300(6) 0.0238(6) -0.0038(4) -0.0016(4) -0.0052(5)
C29 0.0240(6) 0.0303(6) 0.0172(5) -0.0025(5) -0.0015(4) -0.0008(5)
C30 0.0212(5) 0.0284(6) 0.0217(6) -0.0041(4) 0.0030(4) 0.0003(5)

loop_
_atom_type_symbol
_atom_type_description
_atom_type_scat_dispersion_real
_atom_type_scat_dispersion_imag
_atom_type_scat_source
C C 0.0033 0.0016 'International Tables Vol C Tables 4.2.6.8 and 6.1.1.4'
H H 0.0000 0.0000 'International Tables Vol C Tables 4.2.6.8 and 6.1.1.4'
O O 0.0106 0.0060 'International Tables Vol C Tables 4.2.6.8 and 6.1.1.4'
N N 0.0061 0.0033 'International Tables Vol C Tables 4.2.6.8 and 6.1.1.4'
Cl Cl 0.1484 0.1585 'International Tables Vol C Tables 4.2.6.8 and 6.1.1.4'

loop_
_geom_angle_atom_site_label_1
_geom_angle_atom_site_label_2
_geom_angle_atom_site_label_3
_geom_angle
C6 O4 H4 113.0(17)
C12 O8 H8 112.9(16)
C18 O12 H12 110.5(15)
C22 N1 N2 125.20(10)
C22 N1 H1 122.0(12)
N2 N1 H1 112.8(12)
C19 N2 N1 115.76(10)
C26 N3 N4 125.10(10)
C26 N3 H3 121.5(11)
N4 N3 H3 113.4(11)
C23 N4 N3 115.44(11)
C30 N5 N6 124.80(10)
C30 N5 H5 120.8(12)
N6 N5 H5 114.4(12)
C27 N6 N5 115.74(10)
O1 C1 C2 125.21(10)
O1 C1 C6 116.67(10)
C2 C1 C6 118.09(9)
C3 C2 C1 122.90(10)
C3 C2 Cl1 119.09(8)
C1 C2 Cl1 118.00(8)
O2 C3 C2 124.89(10)
O2 C3 C4 116.93(9)
C2 C3 C4 118.17(9)
O3 C4 C5 123.41(10)
O3 C4 C3 118.33(9)
C5 C4 C3 118.24(9)
C6 C5 C4 120.45(10)
C6 C5 Cl2 120.77(8)
C4 C5 Cl2 118.72(8)
O4 C6 C5 121.29(10)
O4 C6 C1 116.75(10)
C5 C6 C1 121.96(10)
O5 C7 C8 125.43(10)
O5 C7 C12 116.43(9)
C8 C7 C12 118.14(9)
C9 C8 C7 122.55(10)
C9 C8 Cl3 119.72(8)
C7 C8 Cl3 117.69(8)
O6 C9 C8 125.73(10)
O6 C9 C10 116.17(9)
C8 C9 C10 118.09(9)
O7 C10 C11 122.72(10)
O7 C10 C9 118.35(9)
C11 C10 C9 118.92(9)
C12 C11 C10 119.98(10)
C12 C11 Cl4 121.19(8)
C10 C11 Cl4 118.79(8)
O8 C12 C11 121.01(10)
O8 C12 C7 116.74(9)
C11 C12 C7 122.25(9)
O9 C13 C14 125.75(10)
O9 C13 C18 116.14(10)
C14 C13 C18 118.12(9)
C15 C14 C13 122.76(10)
C15 C14 Cl5 118.65(8)
C13 C14 Cl5 118.58(8)
O10 C15 C14 125.90(10)
O10 C15 C16 116.70(9)
C14 C15 C16 117.40(9)
O11 C16 C17 122.83(10)
O11 C16 C15 117.95(10)
C17 C16 C15 119.21(9)
C18 C17 C16 120.10(10)
C18 C17 Cl6 120.99(8)
C16 C17 Cl6 118.88(8)
O12 C18 C17 120.69(10)
O12 C18 C13 117.06(9)
C17 C18 C13 122.23(10)
N2 C19 C20 123.68(11)
N2 C19 H19 118.2
C20 C19 H19 118.2
C21 C20 C19 118.28(11)
C21 C20 H20 120.9
C19 C20 H20 120.9
C20 C21 C22 117.14(11)
C20 C21 H21 121.4
C22 C21 H21 121.4
N1 C22 C21 119.91(11)
N1 C22 H22 120.0
C21 C22 H22 120.0
N4 C23 C24 123.93(12)
N4 C23 H23 118.0
C24 C23 H23 118.0
C25 C24 C23 118.30(11)
C25 C24 H24 120.8
C23 C24 H24 120.8
C24 C25 C26 116.95(12)
C24 C25 H25 121.5
C26 C25 H25 121.5
N3 C26 C25 120.28(11)
N3 C26 H26 119.9
C25 C26 H26 119.9
N6 C27 C28 123.96(12)
N6 C27 H27 118.0
C28 C27 H27 118.0
C29 C28 C27 117.95(11)
C29 C28 H28 121.0
C27 C28 H28 121.0
C28 C29 C30 117.43(11)
C28 C29 H29 121.3
C30 C29 H29 121.3
N5 C30 C29 120.10(11)
N5 C30 H30 119.9
C29 C30 H30 119.9

loop_
_geom_bond_atom_site_label_1
_geom_bond_atom_site_label_2
_geom_bond_distance
Cl1 C2 1.7293(11)
Cl2 C5 1.7218(11)
Cl3 C8 1.7262(11)
Cl4 C11 1.7192(11)
Cl5 C14 1.7305(11)
Cl6 C17 1.7168(11)
O1 C1 1.2408(13)
O2 C3 1.2517(13)
O3 C4 1.2193(13)
O4 C6 1.3218(13)
O4 H4 0.78(2)
O5 C7 1.2417(13)
O6 C9 1.2536(13)
O7 C10 1.2213(13)
O8 C12 1.3207(12)
O8 H8 0.80(2)
O9 C13 1.2476(13)
O10 C15 1.2491(13)
O11 C16 1.2218(13)
O12 C18 1.3232(13)
O12 H12 0.79(2)
N1 C22 1.3158(16)
N1 N2 1.3331(15)
N1 H1 0.888(18)
N2 C19 1.3189(15)
N3 C26 1.3144(16)
N3 N4 1.3355(14)
N3 H3 0.886(17)
N4 C23 1.3223(16)
N5 C30 1.3221(16)
N5 N6 1.3314(14)
N5 H5 0.891(18)
N6 C27 1.3236(15)
C1 C2 1.4069(14)
C1 C6 1.5079(15)
C2 C3 1.3913(14)
C3 C4 1.5412(15)
C4 C5 1.4545(14)
C5 C6 1.3522(15)
C7 C8 1.4110(14)
C7 C12 1.5102(15)
C8 C9 1.3958(15)
C9 C10 1.5398(15)
C10 C11 1.4515(14)
C11 C12 1.3533(15)
C13 C14 1.4096(15)
C13 C18 1.5069(15)
C14 C15 1.4040(14)
C15 C16 1.5408(15)
C16 C17 1.4481(15)
C17 C18 1.3520(14)
C19 C20 1.3969(17)
C19 H19 0.9500
C20 C21 1.3708(17)
C20 H20 0.9500
C21 C22 1.3906(16)
C21 H21 0.9500
C22 H22 0.9500
C23 C24 1.3994(19)
C23 H23 0.9500
C24 C25 1.3666(18)
C24 H24 0.9500
C25 C26 1.3942(16)
C25 H25 0.9500
C26 H26 0.9500
C27 C28 1.3966(18)
C27 H27 0.9500
C28 C29 1.3690(17)
C28 H28 0.9500
C29 C30 1.3875(16)
C29 H29 0.9500
C30 H30 0.9500

loop_
_geom_hbond_atom_site_label_D
_geom_hbond_atom_site_label_H
_geom_hbond_atom_site_label_A
_geom_hbond_site_symmetry_A
_geom_hbond_distance_DH
_geom_hbond_distance_HA
_geom_hbond_distance_DA
_geom_hbond_angle_DHA
_geom_hbond_publ_flag
N1 H1 O2 . 0.889(17) 1.753(17) 2.6138(13) 162.2(17) y
N1 H1 O3 . 0.889(17) 2.578(18) 3.1583(14) 123.7(14) y
N3 H3 O6 . 0.886(18) 1.811(17) 2.6621(13) 160.4(17) y
N3 H3 O7 . 0.886(18) 2.431(18) 3.0066(14) 123.0(14) y
O4 H4 O1 . 0.79(2) 2.26(2) 2.6619(13) 113(2) y
O4 H4 O5 . 0.79(2) 1.94(2) 2.6723(12) 155(2) y
N5 H5 O10 . 0.890(18) 1.881(18) 2.7450(14) 163.2(16) y
N5 H5 O11 . 0.890(18) 2.410(17) 2.9659(13) 120.7(14) y
O8 H8 O1 . 0.80(2) 1.86(2) 2.5930(12) 152(2) y
O8 H8 O5 . 0.80(2) 2.25(2) 2.6582(13) 112.7(18) y
O12 H12 O9 . 0.79(2) 2.23(2) 2.6595(13) 115.1(18) y
O12 H12 O9 3_556 0.79(2) 2.02(2) 2.6801(12) 142(2) y
C20 H20 O2 2_756 0.95 2.57 3.1097(15) 116 y
C21 H21 O3 3_786 0.95 2.36 3.2754(15) 162 y
C22 H22 O3 . 0.95 2.60 3.1913(15) 121 y
C25 H25 O10 . 0.95 2.47 3.4056(15) 169 y
C26 H26 O7 . 0.95 2.44 3.0363(15) 121 y
C26 H26 N6 . 0.95 2.51 3.2665(17) 137 y
C27 H27 O7 . 0.95 2.37 3.2765(15) 159 y
C28 H28 O6 4_565 0.95 2.47 3.1091(15) 124 y
C30 H30 O11 . 0.95 2.34 2.9551(15) 122 y

loop_
_geom_torsion_atom_site_label_1
_geom_torsion_atom_site_label_2
_geom_torsion_atom_site_label_3
_geom_torsion_atom_site_label_4
_geom_torsion
C22 N1 N2 C19 -0.02(18)
C26 N3 N4 C23 0.15(19)
C30 N5 N6 C27 -0.32(18)
O1 C1 C2 C3 -176.99(12)
C6 C1 C2 C3 1.03(16)
O1 C1 C2 Cl1 3.15(17)
C6 C1 C2 Cl1 -178.82(8)
C1 C2 C3 O2 178.89(11)
Cl1 C2 C3 O2 -1.25(16)
C1 C2 C3 C4 -1.82(16)
Cl1 C2 C3 C4 178.04(8)
O2 C3 C4 O3 4.40(15)
C2 C3 C4 O3 -174.94(10)
O2 C3 C4 C5 -177.03(10)
C2 C3 C4 C5 3.63(14)
O3 C4 C5 C6 173.62(11)
C3 C4 C5 C6 -4.87(15)
O3 C4 C5 Cl2 -3.52(15)
C3 C4 C5 Cl2 177.99(8)
C4 C5 C6 O4 -176.09(10)
Cl2 C5 C6 O4 1.00(15)
C4 C5 C6 C1 4.23(16)
Cl2 C5 C6 C1 -178.68(8)
O1 C1 C6 O4 -3.73(15)
C2 C1 C6 O4 178.08(10)
O1 C1 C6 C5 175.96(11)
C2 C1 C6 C5 -2.23(16)
O5 C7 C8 C9 -179.02(11)
C12 C7 C8 C9 1.75(16)
O5 C7 C8 Cl3 -1.27(16)
C12 C7 C8 Cl3 179.50(8)
C7 C8 C9 O6 178.05(11)
Cl3 C8 C9 O6 0.34(16)
C7 C8 C9 C10 -1.04(16)
Cl3 C8 C9 C10 -178.74(8)
O6 C9 C10 O7 -1.84(15)
C8 C9 C10 O7 177.33(10)
O6 C9 C10 C11 179.47(10)
C8 C9 C10 C11 -1.36(15)
O7 C10 C11 C12 -175.60(11)
C9 C10 C11 C12 3.03(15)
O7 C10 C11 Cl4 2.27(15)
C9 C10 C11 Cl4 -179.10(8)
C10 C11 C12 O8 177.57(10)
Cl4 C11 C12 O8 -0.24(16)
C10 C11 C12 C7 -2.38(17)
Cl4 C11 C12 C7 179.80(8)
O5 C7 C12 O8 0.75(15)
C8 C7 C12 O8 -179.96(10)
O5 C7 C12 C11 -179.30(11)
C8 C7 C12 C11 -0.01(16)
O9 C13 C14 C15 179.75(11)
C18 C13 C14 C15 -0.34(16)
O9 C13 C14 Cl5 -1.12(16)
C18 C13 C14 Cl5 178.79(8)
C13 C14 C15 O10 176.55(11)
Cl5 C14 C15 O10 -2.58(16)
C13 C14 C15 C16 -3.15(16)
Cl5 C14 C15 C16 177.72(7)
O10 C15 C16 O11 2.96(15)
C14 C15 C16 O11 -177.31(10)
O10 C15 C16 C17 -175.99(10)
C14 C15 C16 C17 3.74(15)
O11 C16 C17 C18 -179.53(11)
C15 C16 C17 C18 -0.63(15)
O11 C16 C17 Cl6 -1.56(15)
C15 C16 C17 Cl6 177.34(8)
C16 C17 C18 O12 178.68(10)
Cl6 C17 C18 O12 0.75(15)
C16 C17 C18 C13 -3.07(16)
Cl6 C17 C18 C13 179.00(8)
O9 C13 C18 O12 1.95(15)
C14 C13 C18 O12 -177.98(10)
O9 C13 C18 C17 -176.36(11)
C14 C13 C18 C17 3.71(16)
N1 N2 C19 C20 -0.85(18)
N2 C19 C20 C21 0.50(19)
C19 C20 C21 C22 0.68(18)
N2 N1 C22 C21 1.20(19)
C20 C21 C22 N1 -1.48(18)
N3 N4 C23 C24 -0.8(2)
N4 C23 C24 C25 0.9(2)
C23 C24 C25 C26 -0.24(19)
N4 N3 C26 C25 0.4(2)
C24 C25 C26 N3 -0.35(19)
N5 N6 C27 C28 0.92(19)
N6 C27 C28 C29 -0.4(2)
C27 C28 C29 C30 -0.63(19)
N6 N5 C30 C29 -0.7(2)
C28 C29 C30 N5 1.20(19)

loop_
_cod_related_entry_id
_cod_related_entry_database
_cod_related_entry_code
1 ChemSpider 30655640
